data_1553125
loop_
_publ_author_name
'Suzuki, Noriyuki'
'Asada, Takumi'
'Kawamura, Akiko'
'Masuyama, Yoshiro'

_publ_section_title
;
 Sulfur-containing stable five-membered &#x201C;cycloallene&#x201D;
 complexes: 1-thia-2-zircona- and 1-thia-2-titanacyclopenta-3,4-dienes
;
_journal_issue 6
_journal_name_full 'Organic Chemistry Frontiers'
_journal_page_first 681
_journal_paper_doi 10.1039/C5QO00072F
_journal_volume 2
_journal_year 2015
_chemical_formula_moiety 'C18 H25 N S Si Zr'
_chemical_formula_sum 'C18 H25 N S Si Zr'
_chemical_formula_weight 406.76
_chemical_name_systematic
'2,2-bis(\h5-cyclopentadienyl)-3-trimethylsilyl-5-dimethylamino- 1-thia-2-zirconacyclopenta-3,4-diene'
_chemical_properties_physical 'Air-sensitive, Moisture-sensitive'
_space_group_crystal_system monoclinic
_space_group_IT_number 14
_space_group_name_Hall '-P 2ybc'
_space_group_name_H-M_alt 'P 1 21/c 1'
_atom_sites_solution_hydrogens geom
_atom_sites_solution_primary direct
_atom_sites_solution_secondary difmap
_audit_creation_method SHELXL-2014/7
_audit_update_record
;
2015-04-03 deposited with the CCDC.
2015-04-13 downloaded from the CCDC.
;
_cell_angle_alpha 90
_cell_angle_beta 108.282(6)
_cell_angle_gamma 90
_cell_formula_units_Z 4
_cell_length_a 15.471(8)
_cell_length_b 9.164(4)
_cell_length_c 14.060(7)
_cell_measurement_reflns_used 5166
_cell_measurement_temperature 153
_cell_measurement_theta_max 27.5126
_cell_measurement_theta_min 2.6196
_cell_volume 1892.8(16)
_computing_cell_refinement CrystalClear
_computing_data_collection 'CrystalClear (Rigaku Inc., 2008)'
_computing_data_reduction CrystalClear
_computing_molecular_graphics SHELXLE
_computing_publication_material 'SHELXL-2014/7 (Sheldrick, 2014)'
_computing_structure_refinement 'SHELXL-2014/7 (Sheldrick, 2014)'
_computing_structure_solution SIR2004
_diffrn_ambient_temperature 153
_diffrn_detector_area_resol_mean 7.314
_diffrn_measured_fraction_theta_full 0.982
_diffrn_measured_fraction_theta_max 0.958
_diffrn_measurement_device_type 'Rigaku Mercury70'
_diffrn_measurement_method \w-scan
_diffrn_radiation_type MoK\a
_diffrn_radiation_wavelength 0.71073
_diffrn_reflns_av_R_equivalents 0.0244
_diffrn_reflns_av_unetI/netI 0.0475
_diffrn_reflns_Laue_measured_fraction_full 0.982
_diffrn_reflns_Laue_measured_fraction_max 0.958
_diffrn_reflns_limit_h_max 10
_diffrn_reflns_limit_h_min -20
_diffrn_reflns_limit_k_max 9
_diffrn_reflns_limit_k_min -11
_diffrn_reflns_limit_l_max 18
_diffrn_reflns_limit_l_min -18
_diffrn_reflns_number 6977
_diffrn_reflns_point_group_measured_fraction_full 0.982
_diffrn_reflns_point_group_measured_fraction_max 0.958
_diffrn_reflns_theta_full 25.242
_diffrn_reflns_theta_max 27.510
_diffrn_reflns_theta_min 2.620
_diffrn_source 'Rotating anode'
_exptl_absorpt_coefficient_mu 0.751
_exptl_absorpt_correction_T_max 0.963
_exptl_absorpt_correction_T_min 0.824
_exptl_absorpt_correction_type multi-scan
_exptl_absorpt_process_details
;
 REQAB (Rigaku, 1998)
;
_exptl_crystal_colour orange
_exptl_crystal_density_diffrn 1.427
_exptl_crystal_description plate
_exptl_crystal_F_000 840
_exptl_crystal_size_max 0.30
_exptl_crystal_size_mid 0.20
_exptl_crystal_size_min 0.05
_refine_diff_density_max 0.848
_refine_diff_density_min -0.630
_refine_diff_density_rms 0.100
_refine_ls_extinction_method none
_refine_ls_goodness_of_fit_ref 1.098
_refine_ls_hydrogen_treatment constr
_refine_ls_matrix_type full
_refine_ls_number_parameters 212
_refine_ls_number_reflns 4168
_refine_ls_number_restraints 76
_refine_ls_restrained_S_all 1.088
_refine_ls_R_factor_all 0.0606
_refine_ls_R_factor_gt 0.0448
_refine_ls_shift/su_max 0.001
_refine_ls_shift/su_mean 0.000
_refine_ls_structure_factor_coef Fsqd
_refine_ls_weighting_details 'w=1/[\s^2^(Fo^2^)+(0.0201P)^2^+4.1127P] where P=(Fo^2^+2Fc^2^)/3'
_refine_ls_weighting_scheme calc
_refine_ls_wR_factor_gt 0.0838
_refine_ls_wR_factor_ref 0.0939
_reflns_Friedel_coverage 0.000
_reflns_number_gt 3344
_reflns_number_total 4168
_reflns_threshold_expression 'I > 2\s(I)'
_cod_data_source_file c5qo00072f2.cif
_cod_data_source_block ns253_5a
_cod_original_sg_symbol_H-M 'P 21/c'
_cod_database_code 1553125
_shelx_shelxl_version_number 2014/7
_shelx_space_group_comment
;
The symmetry employed for this shelxl refinement is uniquely defined
by the following loop, which should always be used as a source of
symmetry information in preference to the above space-group names.
They are only intended as comments.
;
_shelx_estimated_absorpt_t_min 0.806
_shelx_estimated_absorpt_t_max 0.963

loop_
_space_group_symop_operation_xyz
'x, y, z'
'-x, y+1/2, -z+1/2'
'-x, -y, -z'
'x, -y-1/2, z-1/2'

loop_
_atom_site_label
_atom_site_type_symbol
_atom_site_fract_x
_atom_site_fract_y
_atom_site_fract_z
_atom_site_U_iso_or_equiv
_atom_site_adp_type
_atom_site_occupancy
_atom_site_site_symmetry_order
_atom_site_calc_flag
_atom_site_refinement_flags_posn
_atom_site_refinement_flags_adp
_atom_site_refinement_flags_occupancy
_atom_site_disorder_assembly
_atom_site_disorder_group
Zr1 Zr 0.81021(2) 0.18183(4) 0.88034(2) 0.02111(10) Uani 1 1 d . . . . .
S1 S 0.91174(6) 0.11379(11) 0.77290(7) 0.0287(2) Uani 1 1 d . . . . .
N1 N 0.8020(2) -0.1188(3) 0.6917(2) 0.0299(7) Uani 1 1 d . . . . .
C1 C 0.6783(2) 0.1881(4) 0.7463(2) 0.0238(7) Uani 1 1 d D . . . .
C2 C 0.7315(2) 0.1063(4) 0.7154(2) 0.0206(7) Uani 1 1 d . . . . .
C3 C 0.8077(2) 0.0259(4) 0.7208(2) 0.0214(7) Uani 1 1 d . . . . .
Si1 Si 0.56598(15) 0.2816(4) 0.6975(2) 0.0242(6) Uani 0.503(3) 1 d D . P A 1
C4 C 0.5761(6) 0.4432(7) 0.6206(4) 0.033(2) Uani 0.503(3) 1 d D . P A 1
H4A H 0.6253 0.5066 0.6601 0.050 Uiso 0.503(3) 1 calc R U P A 1
H4B H 0.5186 0.4976 0.6010 0.050 Uiso 0.503(3) 1 calc R U P A 1
H4C H 0.5896 0.4102 0.5605 0.050 Uiso 0.503(3) 1 calc R U P A 1
C5 C 0.5257(5) 0.3443(7) 0.8029(5) 0.0394(14) Uani 0.503(3) 1 d D . P A 1
H5A H 0.5162 0.2595 0.8409 0.059 Uiso 0.503(3) 1 calc R U P A 1
H5B H 0.4683 0.3976 0.7759 0.059 Uiso 0.503(3) 1 calc R U P A 1
H5C H 0.5716 0.4086 0.8471 0.059 Uiso 0.503(3) 1 calc R U P A 1
C6 C 0.4804(5) 0.1526(7) 0.6172(5) 0.0422(15) Uani 0.503(3) 1 d D . P A 1
H6A H 0.4972 0.1282 0.5575 0.063 Uiso 0.503(3) 1 calc R U P A 1
H6B H 0.4201 0.1986 0.5969 0.063 Uiso 0.503(3) 1 calc R U P A 1
H6C H 0.4788 0.0634 0.6551 0.063 Uiso 0.503(3) 1 calc R U P A 1
Si1B Si 0.57295(16) 0.2829(4) 0.6692(2) 0.0242(6) Uani 0.497(3) 1 d D . P A 2
C4B C 0.5897(6) 0.4821(6) 0.6524(5) 0.033(2) Uani 0.497(3) 1 d D . P A 2
H4B1 H 0.6099 0.5298 0.7181 0.050 Uiso 0.497(3) 1 calc R U P A 2
H4B2 H 0.5321 0.5255 0.6116 0.050 Uiso 0.497(3) 1 calc R U P A 2
H4B3 H 0.6358 0.4954 0.6187 0.050 Uiso 0.497(3) 1 calc R U P A 2
C5B C 0.4879(4) 0.2598(8) 0.7375(5) 0.0394(14) Uani 0.497(3) 1 d D . P A 2
H5B1 H 0.4739 0.1559 0.7404 0.059 Uiso 0.497(3) 1 calc R U P A 2
H5B2 H 0.4322 0.3131 0.7022 0.059 Uiso 0.497(3) 1 calc R U P A 2
H5B3 H 0.5132 0.2982 0.8057 0.059 Uiso 0.497(3) 1 calc R U P A 2
C6B C 0.5276(5) 0.1959(7) 0.5431(4) 0.0422(15) Uani 0.497(3) 1 d D . P A 2
H6B1 H 0.5712 0.2093 0.5061 0.063 Uiso 0.497(3) 1 calc R U P A 2
H6B2 H 0.4695 0.2414 0.5059 0.063 Uiso 0.497(3) 1 calc R U P A 2
H6B3 H 0.5182 0.0914 0.5510 0.063 Uiso 0.497(3) 1 calc R U P A 2
C7 C 0.7148(3) -0.1815(4) 0.6426(3) 0.0401(10) Uani 1 1 d . . . . .
H7A H 0.6903 -0.2243 0.6927 0.060 Uiso 1 1 calc R U . . .
H7B H 0.7209 -0.2576 0.5962 0.060 Uiso 1 1 calc R U . . .
H7C H 0.6734 -0.1054 0.6053 0.060 Uiso 1 1 calc R U . . .
C8 C 0.8809(3) -0.2100(5) 0.7114(4) 0.0489(12) Uani 1 1 d . . . . .
H8A H 0.9348 -0.1491 0.7192 0.073 Uiso 1 1 calc R U . . .
H8B H 0.8733 -0.2775 0.6553 0.073 Uiso 1 1 calc R U . . .
H8C H 0.8886 -0.2656 0.7730 0.073 Uiso 1 1 calc R U . . .
C9 C 0.7806(3) -0.0810(4) 0.9180(3) 0.0363(9) Uani 1 1 d . . . . .
H9 H 0.7625 -0.1480 0.8638 0.044 Uiso 1 1 calc R U . . .
C10 C 0.7225(3) 0.0070(5) 0.9534(3) 0.0368(10) Uani 1 1 d . . . . .
H10 H 0.6580 0.0104 0.9274 0.044 Uiso 1 1 calc R U . . .
C11 C 0.7779(3) 0.0889(5) 1.0346(3) 0.0405(10) Uani 1 1 d . . . . .
H11 H 0.7570 0.1570 1.0735 0.049 Uiso 1 1 calc R U . . .
C12 C 0.8685(3) 0.0528(5) 1.0479(3) 0.0453(11) Uani 1 1 d . . . . .
H12 H 0.9202 0.0927 1.0969 0.054 Uiso 1 1 calc R U . . .
C13 C 0.8699(3) -0.0512(5) 0.9774(3) 0.0434(11) Uani 1 1 d . . . . .
H13 H 0.9230 -0.0956 0.9703 0.052 Uiso 1 1 calc R U . . .
C14 C 0.7601(5) 0.4442(9) 0.8896(5) 0.0368(7) Uani 0.530(5) 1 d D . P B 3
H14 H 0.6965 0.4623 0.8715 0.044 Uiso 0.530(5) 1 calc R U P B 3
C15 C 0.8171(5) 0.4090(9) 0.9856(5) 0.0368(7) Uani 0.530(5) 1 d D . P B 3
H15 H 0.7990 0.4027 1.0442 0.044 Uiso 0.530(5) 1 calc R U P B 3
C16 C 0.9050(5) 0.3847(9) 0.9812(6) 0.0368(7) Uani 0.530(5) 1 d D . P B 3
H16 H 0.9565 0.3533 1.0344 0.044 Uiso 0.530(5) 1 calc R U P B 3
C17 C 0.9021(5) 0.4157(9) 0.8827(6) 0.0368(7) Uani 0.530(5) 1 d D . P B 3
H17 H 0.9531 0.4148 0.8588 0.044 Uiso 0.530(5) 1 calc R U P B 3
C18 C 0.8127(6) 0.4483(9) 0.8248(5) 0.0368(7) Uani 0.530(5) 1 d D . P B 3
H18 H 0.7918 0.4692 0.7551 0.044 Uiso 0.530(5) 1 calc R U P B 3
C14B C 0.7857(6) 0.4197(10) 0.9569(6) 0.0368(7) Uani 0.470(5) 1 d D . P B 4
H14B H 0.7384 0.4203 0.9866 0.044 Uiso 0.470(5) 1 calc R U P B 4
C15B C 0.8776(6) 0.3855(10) 1.0024(6) 0.0368(7) Uani 0.470(5) 1 d D . P B 4
H15B H 0.9048 0.3641 1.0715 0.044 Uiso 0.470(5) 1 calc R U P B 4
C16B C 0.9237(5) 0.3873(10) 0.9312(7) 0.0368(7) Uani 0.470(5) 1 d D . P B 4
H16B H 0.9860 0.3636 0.9431 0.044 Uiso 0.470(5) 1 calc R U P B 4
C17B C 0.8621(6) 0.4301(10) 0.8393(6) 0.0368(7) Uani 0.470(5) 1 d D . P B 4
H17B H 0.8739 0.4415 0.7774 0.044 Uiso 0.470(5) 1 calc R U P B 4
C18B C 0.7793(6) 0.4527(10) 0.8577(6) 0.0368(7) Uani 0.470(5) 1 d D . P B 4
H18B H 0.7253 0.4862 0.8089 0.044 Uiso 0.470(5) 1 calc R U P B 4

loop_
_atom_site_aniso_label
_atom_site_aniso_U_11
_atom_site_aniso_U_22
_atom_site_aniso_U_33
_atom_site_aniso_U_23
_atom_site_aniso_U_13
_atom_site_aniso_U_12
Zr1 0.02101(16) 0.02659(19) 0.01477(16) -0.00052(13) 0.00422(11) -0.00488(14)
S1 0.0208(4) 0.0408(6) 0.0258(5) -0.0031(4) 0.0092(3) -0.0081(4)
N1 0.0239(15) 0.0263(17) 0.0392(18) -0.0106(14) 0.0095(14) 0.0010(13)
C1 0.0231(16) 0.0205(18) 0.0241(17) -0.0025(14) 0.0021(13) -0.0024(14)
C2 0.0228(16) 0.0238(18) 0.0114(14) -0.0010(13) -0.0002(12) -0.0059(13)
C3 0.0212(16) 0.0257(18) 0.0171(16) 0.0007(14) 0.0058(13) -0.0028(14)
Si1 0.0192(6) 0.0251(6) 0.0290(16) 0.0009(10) 0.0087(7) 0.0033(5)
C4 0.023(3) 0.037(4) 0.036(5) 0.014(4) 0.003(4) 0.003(3)
C5 0.040(3) 0.042(4) 0.043(4) 0.006(3) 0.022(3) 0.003(3)
C6 0.038(3) 0.040(4) 0.039(3) -0.007(3) -0.002(2) 0.002(3)
Si1B 0.0192(6) 0.0251(6) 0.0290(16) 0.0009(10) 0.0087(7) 0.0033(5)
C4B 0.023(3) 0.037(4) 0.036(5) 0.014(4) 0.003(4) 0.003(3)
C5B 0.040(3) 0.042(4) 0.043(4) 0.006(3) 0.022(3) 0.003(3)
C6B 0.038(3) 0.040(4) 0.039(3) -0.007(3) -0.002(2) 0.002(3)
C7 0.034(2) 0.027(2) 0.058(3) -0.014(2) 0.0122(19) -0.0075(17)
C8 0.038(2) 0.034(2) 0.076(3) -0.008(2) 0.019(2) 0.0064(19)
C9 0.059(3) 0.027(2) 0.027(2) 0.0077(16) 0.0190(19) -0.0025(19)
C10 0.033(2) 0.046(3) 0.036(2) 0.0090(19) 0.0168(17) -0.0086(18)
C11 0.056(3) 0.043(3) 0.029(2) 0.0034(18) 0.024(2) -0.009(2)
C12 0.044(2) 0.062(3) 0.023(2) 0.016(2) 0.0012(17) -0.008(2)
C13 0.041(2) 0.051(3) 0.042(2) 0.027(2) 0.019(2) 0.010(2)
C14 0.049(2) 0.0315(12) 0.029(2) -0.0094(12) 0.0114(14) -0.0126(14)
C15 0.049(2) 0.0315(12) 0.029(2) -0.0094(12) 0.0114(14) -0.0126(14)
C16 0.049(2) 0.0315(12) 0.029(2) -0.0094(12) 0.0114(14) -0.0126(14)
C17 0.049(2) 0.0315(12) 0.029(2) -0.0094(12) 0.0114(14) -0.0126(14)
C18 0.049(2) 0.0315(12) 0.029(2) -0.0094(12) 0.0114(14) -0.0126(14)
C14B 0.049(2) 0.0315(12) 0.029(2) -0.0094(12) 0.0114(14) -0.0126(14)
C15B 0.049(2) 0.0315(12) 0.029(2) -0.0094(12) 0.0114(14) -0.0126(14)
C16B 0.049(2) 0.0315(12) 0.029(2) -0.0094(12) 0.0114(14) -0.0126(14)
C17B 0.049(2) 0.0315(12) 0.029(2) -0.0094(12) 0.0114(14) -0.0126(14)
C18B 0.049(2) 0.0315(12) 0.029(2) -0.0094(12) 0.0114(14) -0.0126(14)

loop_
_atom_type_symbol
_atom_type_description
_atom_type_scat_dispersion_real
_atom_type_scat_dispersion_imag
_atom_type_scat_source
C C 0.0033 0.0016 'International Tables Vol C Tables 4.2.6.8 and 6.1.1.4'
H H 0.0000 0.0000 'International Tables Vol C Tables 4.2.6.8 and 6.1.1.4'
N N 0.0061 0.0033 'International Tables Vol C Tables 4.2.6.8 and 6.1.1.4'
S S 0.1246 0.1234 'International Tables Vol C Tables 4.2.6.8 and 6.1.1.4'
Si Si 0.0817 0.0704 'International Tables Vol C Tables 4.2.6.8 and 6.1.1.4'
Zr Zr -2.9673 0.5597 'International Tables Vol C Tables 4.2.6.8 and 6.1.1.4'

loop_
_geom_angle_atom_site_label_1
_geom_angle_atom_site_label_2
_geom_angle_atom_site_label_3
_geom_angle
C1 Zr1 C2 32.00(12)
C1 Zr1 C14B 96.6(2)
C2 Zr1 C14B 125.1(2)
C1 Zr1 C16 130.8(2)
C2 Zr1 C16 143.3(2)
C1 Zr1 C10 84.09(13)
C2 Zr1 C10 92.09(13)
C14B Zr1 C10 101.8(2)
C16 Zr1 C10 122.3(2)
C1 Zr1 C16B 125.0(2)
C2 Zr1 C16B 126.6(2)
C14B Zr1 C16B 54.2(3)
C10 Zr1 C16B 140.9(2)
C1 Zr1 C11 110.35(14)
C2 Zr1 C11 124.44(13)
C14B Zr1 C11 80.1(2)
C16 Zr1 C11 90.2(2)
C10 Zr1 C11 32.47(13)
C16B Zr1 C11 108.5(2)
C1 Zr1 C15B 127.4(2)
C2 Zr1 C15B 149.3(2)
C14B Zr1 C15B 32.24(10)
C10 Zr1 C15B 110.7(2)
C16B Zr1 C15B 32.19(10)
C11 Zr1 C15B 79.4(2)
C1 Zr1 C18B 77.8(2)
C2 Zr1 C18B 98.4(2)
C14B Zr1 C18B 32.23(10)
C10 Zr1 C18B 124.8(2)
C16B Zr1 C18B 52.4(3)
C11 Zr1 C18B 111.0(2)
C15B Zr1 C18B 51.9(3)
C1 Zr1 C12 137.50(13)
C2 Zr1 C12 134.41(14)
C14B Zr1 C12 93.7(2)
C16 Zr1 C12 81.2(2)
C10 Zr1 C12 53.43(14)
C16B Zr1 C12 94.1(2)
C11 Zr1 C12 32.03(14)
C15B Zr1 C12 76.3(2)
C18B Zr1 C12 124.9(2)
C1 Zr1 C15 108.71(19)
C2 Zr1 C15 136.75(19)
C16 Zr1 C15 32.17(9)
C10 Zr1 C15 102.3(2)
C11 Zr1 C15 76.0(2)
C12 Zr1 C15 84.4(2)
C1 Zr1 C9 91.31(13)
C2 Zr1 C9 81.68(13)
C14B Zr1 C9 132.3(2)
C16 Zr1 C9 134.1(2)
C10 Zr1 C9 32.37(13)
C16B Zr1 C9 143.6(2)
C11 Zr1 C9 53.32(13)
C15B Zr1 C9 128.4(2)
C18B Zr1 C9 156.6(2)
C12 Zr1 C9 53.02(14)
C15 Zr1 C9 129.3(2)
C3 S1 Zr1 72.85(12)
C3 N1 C7 119.4(3)
C3 N1 C8 122.1(3)
C7 N1 C8 118.5(3)
C2 C1 Si1 139.9(3)
C2 C1 Si1B 127.6(3)
C2 C1 Zr1 76.4(2)
Si1 C1 Zr1 142.8(2)
Si1B C1 Zr1 151.1(2)
C1 C2 C3 157.6(3)
C1 C2 Zr1 71.6(2)
C3 C2 Zr1 86.2(2)
C2 C3 N1 121.7(3)
C2 C3 S1 116.1(3)
N1 C3 S1 122.1(3)
C2 C3 Zr1 62.73(18)
N1 C3 Zr1 138.7(2)
S1 C3 Zr1 68.21(11)
C1 Si1 C6 109.5(3)
C1 Si1 C5 110.7(3)
C6 Si1 C5 108.92(15)
C1 Si1 C4 109.9(4)
C6 Si1 C4 108.90(14)
C5 Si1 C4 108.92(14)
Si1 C4 H4A 109.5
Si1 C4 H4B 109.5
H4A C4 H4B 109.5
Si1 C4 H4C 109.5
H4A C4 H4C 109.5
H4B C4 H4C 109.5
Si1 C5 H5A 109.5
Si1 C5 H5B 109.5
H5A C5 H5B 109.5
Si1 C5 H5C 109.5
H5A C5 H5C 109.5
H5B C5 H5C 109.5
Si1 C6 H6A 109.5
Si1 C6 H6B 109.5
H6A C6 H6B 109.5
Si1 C6 H6C 109.5
H6A C6 H6C 109.5
H6B C6 H6C 109.5
C1 Si1B C5B 106.0(3)
C1 Si1B C6B 110.7(3)
C5B Si1B C6B 108.90(15)
C1 Si1B C4B 113.5(4)
C5B Si1B C4B 108.86(14)
C6B Si1B C4B 108.83(14)
Si1B C4B H4B1 109.5
Si1B C4B H4B2 109.5
H4B1 C4B H4B2 109.5
Si1B C4B H4B3 109.5
H4B1 C4B H4B3 109.5
H4B2 C4B H4B3 109.5
Si1B C5B H5B1 109.5
Si1B C5B H5B2 109.5
H5B1 C5B H5B2 109.5
Si1B C5B H5B3 109.5
H5B1 C5B H5B3 109.5
H5B2 C5B H5B3 109.5
Si1B C6B H6B1 109.5
Si1B C6B H6B2 109.5
H6B1 C6B H6B2 109.5
Si1B C6B H6B3 109.5
H6B1 C6B H6B3 109.5
H6B2 C6B H6B3 109.5
N1 C7 H7A 109.5
N1 C7 H7B 109.5
H7A C7 H7B 109.5
N1 C7 H7C 109.5
H7A C7 H7C 109.5
H7B C7 H7C 109.5
N1 C8 H8A 109.5
N1 C8 H8B 109.5
H8A C8 H8B 109.5
N1 C8 H8C 109.5
H8A C8 H8C 109.5
H8B C8 H8C 109.5
C13 C9 C10 107.3(4)
C13 C9 Zr1 74.4(2)
C10 C9 Zr1 73.0(2)
C13 C9 H9 126.3
C10 C9 H9 126.3
Zr1 C9 H9 118.3
C11 C10 C9 107.3(4)
C11 C10 Zr1 73.9(2)
C9 C10 Zr1 74.6(2)
C11 C10 H10 126.3
C9 C10 H10 126.3
Zr1 C10 H10 117.2
C12 C11 C10 108.2(4)
C12 C11 Zr1 74.5(2)
C10 C11 Zr1 73.6(2)
C12 C11 H11 125.9
C10 C11 H11 125.9
Zr1 C11 H11 117.9
C13 C12 C11 108.0(4)
C13 C12 Zr1 74.7(2)
C11 C12 Zr1 73.4(2)
C13 C12 H12 126.0
C11 C12 H12 126.0
Zr1 C12 H12 117.9
C12 C13 C9 109.2(4)
C12 C13 Zr1 73.8(2)
C9 C13 Zr1 73.7(2)
C12 C13 H13 125.4
C9 C13 H13 125.4
Zr1 C13 H13 118.9
C15 C14 C18 108.4(7)
C15 C14 Zr1 73.8(5)
C18 C14 Zr1 75.1(4)
C15 C14 H14 125.8
C18 C14 H14 125.8
Zr1 C14 H14 117.3
C16 C15 C14 108.7(7)
C16 C15 Zr1 72.9(5)
C14 C15 Zr1 74.2(5)
C16 C15 H15 125.6
C14 C15 H15 125.6
Zr1 C15 H15 119.0
C15 C16 C17 106.4(7)
C15 C16 Zr1 74.9(5)
C17 C16 Zr1 76.1(4)
C15 C16 H16 126.8
C17 C16 H16 126.8
Zr1 C16 H16 114.7
C18 C17 C16 109.7(6)
C18 C17 Zr1 74.2(4)
C16 C17 Zr1 71.9(4)
C18 C17 H17 125.1
C16 C17 H17 125.1
Zr1 C17 H17 120.4
C14 C18 C17 106.6(6)
C14 C18 Zr1 73.1(4)
C17 C18 Zr1 74.1(4)
C14 C18 H18 126.7
C17 C18 H18 126.7
Zr1 C18 H18 118.2
C18B C14B C15B 104.4(8)
C18B C14B Zr1 74.6(5)
C15B C14B Zr1 74.5(5)
C18B C14B H14B 127.8
C15B C14B H14B 127.8
Zr1 C14B H14B 115.8
C14B C15B C16B 110.0(8)
C14B C15B Zr1 73.2(5)
C16B C15B Zr1 73.6(5)
C14B C15B H15B 125.0
C16B C15B H15B 125.0
Zr1 C15B H15B 119.9
C15B C16B C17B 108.1(7)
C15B C16B Zr1 74.2(5)
C17B C16B Zr1 74.6(5)
C15B C16B H16B 125.9
C17B C16B H16B 125.9
Zr1 C16B H16B 117.2
C18B C17B C16B 105.6(7)
C18B C17B Zr1 73.6(5)
C16B C17B Zr1 73.2(5)
C18B C17B H17B 127.2
C16B C17B H17B 127.2
Zr1 C17B H17B 118.2
C14B C18B C17B 111.6(7)
C14B C18B Zr1 73.2(5)
C17B C18B Zr1 74.3(5)
C14B C18B H18B 124.2
C17B C18B H18B 124.2
Zr1 C18B H18B 119.8

loop_
_geom_bond_atom_site_label_1
_geom_bond_atom_site_label_2
_geom_bond_distance
Zr1 C1 2.304(3)
Zr1 C2 2.360(3)
Zr1 C14B 2.511(10)
Zr1 C16 2.512(8)
Zr1 C10 2.518(4)
Zr1 C16B 2.520(8)
Zr1 C11 2.522(4)
Zr1 C15B 2.528(9)
Zr1 C18B 2.529(9)
Zr1 C12 2.536(4)
Zr1 C15 2.537(8)
Zr1 C9 2.538(4)
S1 C3 1.742(3)
N1 C3 1.383(4)
N1 C7 1.429(5)
N1 C8 1.432(5)
C1 C2 1.287(5)
C1 Si1 1.864(4)
C1 Si1B 1.865(4)
C2 C3 1.371(5)
Si1 C6 1.868(3)
Si1 C5 1.868(3)
Si1 C4 1.868(3)
C4 H4A 0.9800
C4 H4B 0.9800
C4 H4C 0.9800
C5 H5A 0.9800
C5 H5B 0.9800
C5 H5C 0.9800
C6 H6A 0.9800
C6 H6B 0.9800
C6 H6C 0.9800
Si1B C5B 1.868(3)
Si1B C6B 1.868(3)
Si1B C4B 1.869(3)
C4B H4B1 0.9800
C4B H4B2 0.9800
C4B H4B3 0.9800
C5B H5B1 0.9800
C5B H5B2 0.9800
C5B H5B3 0.9800
C6B H6B1 0.9800
C6B H6B2 0.9800
C6B H6B3 0.9800
C7 H7A 0.9800
C7 H7B 0.9800
C7 H7C 0.9800
C8 H8A 0.9800
C8 H8B 0.9800
C8 H8C 0.9800
C9 C13 1.398(6)
C9 C10 1.410(6)
C9 H9 0.9500
C10 C11 1.409(6)
C10 H10 0.9500
C11 C12 1.395(6)
C11 H11 0.9500
C12 C13 1.381(6)
C12 H12 0.9500
C13 H13 0.9500
C14 C15 1.399(3)
C14 C18 1.400(3)
C14 H14 0.9500
C15 C16 1.399(3)
C15 H15 0.9500
C16 C17 1.400(3)
C16 H16 0.9500
C17 C18 1.400(3)
C17 H17 0.9500
C18 H18 0.9500
C14B C18B 1.399(3)
C14B C15B 1.399(3)
C14B H14B 0.9500
C15B C16B 1.400(3)
C15B H15B 0.9500
C16B C17B 1.400(3)
C16B H16B 0.9500
C17B C18B 1.400(3)
C17B H17B 0.9500
C18B H18B 0.9500

loop_
_geom_torsion_atom_site_label_1
_geom_torsion_atom_site_label_2
_geom_torsion_atom_site_label_3
_geom_torsion_atom_site_label_4
_geom_torsion
Si1 C1 C2 C3 178.1(7)
Si1B C1 C2 C3 169.8(7)
Zr1 C1 C2 C3 7.8(9)
Si1 C1 C2 Zr1 170.4(5)
Si1B C1 C2 Zr1 162.0(3)
C1 C2 C3 N1 125.0(8)
Zr1 C2 C3 N1 132.4(3)
C1 C2 C3 S1 -51.5(10)
Zr1 C2 C3 S1 -44.2(2)
C1 C2 C3 Zr1 -7.4(8)
C7 N1 C3 C2 8.3(5)
C8 N1 C3 C2 -170.1(4)
C7 N1 C3 S1 -175.3(3)
C8 N1 C3 S1 6.3(5)
C7 N1 C3 Zr1 91.8(4)
C8 N1 C3 Zr1 -86.7(5)
Zr1 S1 C3 C2 41.8(2)
Zr1 S1 C3 N1 -134.7(3)
C2 C1 Si1 C6 46.1(5)
Zr1 C1 Si1 C6 -149.5(3)
C2 C1 Si1 C5 166.2(4)
Zr1 C1 Si1 C5 -29.4(5)
C2 C1 Si1 C4 -73.5(5)
Zr1 C1 Si1 C4 90.9(4)
C2 C1 Si1B C5B 138.2(4)
Zr1 C1 Si1B C5B -80.2(5)
C2 C1 Si1B C6B 20.3(4)
Zr1 C1 Si1B C6B 161.9(4)
C2 C1 Si1B C4B -102.3(4)
Zr1 C1 Si1B C4B 39.2(5)
C13 C9 C10 C11 -0.2(4)
Zr1 C9 C10 C11 -67.2(3)
C13 C9 C10 Zr1 67.0(3)
C9 C10 C11 C12 0.6(5)
Zr1 C10 C11 C12 -67.1(3)
C9 C10 C11 Zr1 67.7(3)
C10 C11 C12 C13 -0.8(5)
Zr1 C11 C12 C13 -67.3(3)
C10 C11 C12 Zr1 66.5(3)
C11 C12 C13 C9 0.6(5)
Zr1 C12 C13 C9 -65.8(3)
C11 C12 C13 Zr1 66.4(3)
C10 C9 C13 C12 -0.3(5)
Zr1 C9 C13 C12 65.8(3)
C10 C9 C13 Zr1 -66.1(3)
C18 C14 C15 C16 -2.5(9)
Zr1 C14 C15 C16 65.3(6)
C18 C14 C15 Zr1 -67.8(5)
C14 C15 C16 C17 4.1(9)
Zr1 C15 C16 C17 70.2(5)
C14 C15 C16 Zr1 -66.1(6)
C15 C16 C17 C18 -4.3(9)
Zr1 C16 C17 C18 65.1(6)
C15 C16 C17 Zr1 -69.4(6)
C15 C14 C18 C17 -0.2(9)
Zr1 C14 C18 C17 -67.1(5)
C15 C14 C18 Zr1 66.9(6)
C16 C17 C18 C14 2.8(9)
Zr1 C17 C18 C14 66.4(5)
C16 C17 C18 Zr1 -63.6(6)
C18B C14B C15B C16B -4.2(10)
Zr1 C14B C15B C16B 64.9(6)
C18B C14B C15B Zr1 -69.1(6)
C14B C15B C16B C17B 2.9(10)
Zr1 C15B C16B C17B 67.5(6)
C14B C15B C16B Zr1 -64.7(7)
C15B C16B C17B C18B -0.2(10)
Zr1 C16B C17B C18B 67.0(6)
C15B C16B C17B Zr1 -67.3(6)
C15B C14B C18B C17B 4.1(10)
Zr1 C14B C18B C17B -65.0(7)
C15B C14B C18B Zr1 69.1(6)
C16B C17B C18B C14B -2.5(10)
Zr1 C17B C18B C14B 64.3(7)
C16B C17B C18B Zr1 -66.8(6)
